data_7018415
loop_
_publ_author_name
'Wriedt, Mario'
'Zhou, Hong-Cai Joe'

_publ_section_title
;
 Systematic investigations on magneto-structural correlations of
 copper(ii) coordination polymers based on organic ligands with mixed
 carboxylic and nitrogen-based moieties.
;
_journal_issue 14
_journal_name_full 'Dalton transactions (Cambridge, England : 2003)'
_journal_page_first 4207
_journal_page_last 4216
_journal_paper_doi 10.1039/c2dt11965j
_journal_volume 41
_journal_year 2012
_chemical_formula_moiety 'C4 H6 Cu N5 O4, H2 O'
_chemical_formula_sum 'C4 H8 Cu N5 O5'
_chemical_formula_weight 269.69
_chemical_name_systematic
;
?
;
_space_group_IT_number 2
_symmetry_cell_setting triclinic
_symmetry_space_group_name_Hall '-P 1'
_symmetry_space_group_name_H-M 'P -1'
_atom_sites_solution_hydrogens geom
_atom_sites_solution_primary direct
_atom_sites_solution_secondary difmap
_audit_creation_method SHELXL-97
_cell_angle_alpha 67.860(3)
_cell_angle_beta 71.560(3)
_cell_angle_gamma 84.827(3)
_cell_formula_units_Z 2
_cell_length_a 7.639(2)
_cell_length_b 8.088(2)
_cell_length_c 8.169(2)
_cell_measurement_reflns_used 3633
_cell_measurement_temperature 120(2)
_cell_measurement_theta_max 26.73
_cell_measurement_theta_min 2.72
_cell_volume 443.25(19)
_computing_cell_refinement 'APEX2 (Bruker, 2008)'
_computing_data_collection 'APEX2 (Bruker, 2008)'
_computing_data_reduction 'APEX2 (Bruker, 2008)'
_computing_molecular_graphics 'SHELXP-97 (Sheldrick, 2008)'
_computing_structure_refinement 'SHELXL-97 (Sheldrick, 2008)'
_computing_structure_solution 'SHELXS-97 (Sheldrick, 2008)'
_diffrn_ambient_temperature 120(2)
_diffrn_measured_fraction_theta_full 0.987
_diffrn_measured_fraction_theta_max 0.987
_diffrn_measurement_device_type 'Bruker SMART APEX II CCD area detector'
_diffrn_measurement_method 'phi and omega scans'
_diffrn_radiation_monochromator graphite
_diffrn_radiation_source 'fine-focus sealed tube'
_diffrn_radiation_type MoK\a
_diffrn_radiation_wavelength 0.71073
_diffrn_reflns_av_R_equivalents 0.0145
_diffrn_reflns_av_sigmaI/netI 0.0235
_diffrn_reflns_limit_h_max 9
_diffrn_reflns_limit_h_min -9
_diffrn_reflns_limit_k_max 10
_diffrn_reflns_limit_k_min -10
_diffrn_reflns_limit_l_max 10
_diffrn_reflns_limit_l_min -10
_diffrn_reflns_number 3633
_diffrn_reflns_theta_full 26.73
_diffrn_reflns_theta_max 26.73
_diffrn_reflns_theta_min 2.72
_exptl_absorpt_coefficient_mu 2.478
_exptl_absorpt_correction_T_max 0.798
_exptl_absorpt_correction_T_min 0.726
_exptl_absorpt_correction_type multi-scan
_exptl_absorpt_process_details 'SADABS (Sheldrick, 2008)'
_exptl_crystal_colour blue
_exptl_crystal_density_diffrn 2.021
_exptl_crystal_density_method 'not measured'
_exptl_crystal_description block
_exptl_crystal_F_000 272
_exptl_crystal_size_max 0.15
_exptl_crystal_size_mid 0.11
_exptl_crystal_size_min 0.09
_refine_diff_density_max 0.500
_refine_diff_density_min -0.619
_refine_diff_density_rms 0.081
_refine_ls_extinction_method none
_refine_ls_goodness_of_fit_ref 1.083
_refine_ls_hydrogen_treatment constr
_refine_ls_matrix_type full
_refine_ls_number_parameters 136
_refine_ls_number_reflns 1861
_refine_ls_number_restraints 0
_refine_ls_restrained_S_all 1.083
_refine_ls_R_factor_all 0.0276
_refine_ls_R_factor_gt 0.0253
_refine_ls_shift/su_max 0.001
_refine_ls_shift/su_mean 0.000
_refine_ls_structure_factor_coef Fsqd
_refine_ls_weighting_details 'calc w=1/[\s^2^(Fo^2^)+(0.0344P)^2^+0.4469P] where P=(Fo^2^+2Fc^2^)/3'
_refine_ls_weighting_scheme calc
_refine_ls_wR_factor_gt 0.0666
_refine_ls_wR_factor_ref 0.0681
_reflns_number_gt 1733
_reflns_number_total 1861
_reflns_threshold_expression >2sigma(I)
_cod_data_source_file c2dt11965j.txt
_cod_data_source_block mw18
_cod_original_cell_volume 443.3(2)
_cod_database_code 7018415

loop_
_symmetry_equiv_pos_as_xyz
'x, y, z'
'-x, -y, -z'

loop_
_atom_site_label
_atom_site_type_symbol
_atom_site_fract_x
_atom_site_fract_y
_atom_site_fract_z
_atom_site_U_iso_or_equiv
_atom_site_adp_type
_atom_site_occupancy
_atom_site_symmetry_multiplicity
_atom_site_calc_flag
_atom_site_refinement_flags
Cu1 Cu 0.69779(4) 0.64197(3) 0.26151(3) 0.01023(10) Uani 1 1 d .
N1 N 0.4673(2) 0.5777(2) 0.6448(3) 0.0102(4) Uani 1 1 d .
N2 N 0.5990(3) 0.6832(2) 0.4996(3) 0.0105(4) Uani 1 1 d .
N3 N 0.6429(3) 0.8137(3) 0.5419(3) 0.0156(4) Uani 1 1 d .
N4 N 0.5400(3) 0.7946(3) 0.7147(3) 0.0155(4) Uani 1 1 d .
C1 C 0.2911(3) 0.5594(3) 0.9543(3) 0.0118(4) Uani 1 1 d .
C2 C 0.4346(3) 0.6496(3) 0.7728(3) 0.0115(4) Uani 1 1 d .
O1 O 0.2547(2) 0.6188(2) 1.0798(2) 0.0154(3) Uani 1 1 d .
O2 O 0.2152(2) 0.4222(2) 0.9617(2) 0.0136(3) Uani 1 1 d .
N11 N 0.8739(3) 0.8581(2) 0.1124(3) 0.0112(4) Uani 1 1 d .
C11 C 0.9806(3) 0.9190(3) 0.1808(3) 0.0123(4) Uani 1 1 d .
H11 H 0.9699 0.8640 0.3090 0.015 Uiso 1 1 calc R
C12 C 0.8938(3) 0.9397(3) -0.0696(3) 0.0116(4) Uani 1 1 d .
H12 H 0.8203 0.8998 -0.1229 0.014 Uiso 1 1 calc R
O1W O 0.4646(2) 0.8311(2) 0.1475(2) 0.0149(3) Uani 1 1 d .
H1A H 0.3970 0.7743 0.1218 0.022 Uiso 0.67 1 d PR
H1B H 0.4024 0.8522 0.2422 0.022 Uiso 0.67 1 d PR
H1C H 0.4944 0.9257 0.0534 0.022 Uiso 0.67 1 d PR
O2W O 0.9414(2) 0.4751(2) 0.3659(2) 0.0143(3) Uani 1 1 d .
H2A H 1.0339 0.5035 0.2705 0.021 Uiso 0.67 1 d PR
H2B H 0.9848 0.5007 0.4363 0.021 Uiso 0.67 1 d PR
H2C H 0.9230 0.3681 0.3833 0.021 Uiso 0.67 1 d PR
O3W O 0.7991(3) 0.1324(2) 0.5402(3) 0.0211(4) Uani 1 1 d .
H3A H 0.7737 0.0574 0.5020 0.032 Uiso 0.67 1 d PR
H3B H 0.6957 0.1302 0.6180 0.032 Uiso 0.67 1 d PR
H3C H 0.8286 0.2298 0.4496 0.032 Uiso 0.67 1 d PR

loop_
_atom_site_aniso_label
_atom_site_aniso_U_11
_atom_site_aniso_U_22
_atom_site_aniso_U_33
_atom_site_aniso_U_23
_atom_site_aniso_U_13
_atom_site_aniso_U_12
Cu1 0.01163(16) 0.00957(15) 0.00810(15) -0.00311(11) -0.00003(11) -0.00451(10)
N1 0.0093(9) 0.0100(9) 0.0099(9) -0.0028(7) -0.0014(7) -0.0024(7)
N2 0.0107(9) 0.0096(9) 0.0095(9) -0.0025(7) -0.0014(7) -0.0027(7)
N3 0.0183(10) 0.0145(10) 0.0129(9) -0.0067(8) 0.0003(8) -0.0059(8)
N4 0.0171(10) 0.0165(10) 0.0116(9) -0.0066(8) 0.0009(8) -0.0059(8)
C1 0.0105(10) 0.0124(10) 0.0118(11) -0.0031(9) -0.0043(9) 0.0004(8)
C2 0.0110(10) 0.0110(10) 0.0130(11) -0.0044(9) -0.0043(9) 0.0007(8)
O1 0.0161(8) 0.0170(8) 0.0127(8) -0.0083(7) 0.0009(6) -0.0048(7)
O2 0.0154(8) 0.0133(8) 0.0108(8) -0.0045(6) -0.0007(6) -0.0048(6)
N11 0.0112(9) 0.0090(9) 0.0127(9) -0.0038(7) -0.0031(7) -0.0001(7)
C11 0.0128(10) 0.0132(11) 0.0105(10) -0.0043(9) -0.0029(9) -0.0005(9)
C12 0.0114(10) 0.0107(10) 0.0131(11) -0.0046(9) -0.0039(8) -0.0005(8)
O1W 0.0163(8) 0.0144(8) 0.0153(8) -0.0057(7) -0.0059(7) -0.0004(7)
O2W 0.0134(8) 0.0156(8) 0.0130(8) -0.0052(7) -0.0023(6) -0.0020(6)
O3W 0.0240(9) 0.0168(9) 0.0242(9) -0.0082(7) -0.0078(8) -0.0029(7)

loop_
_atom_type_symbol
_atom_type_description
_atom_type_scat_dispersion_real
_atom_type_scat_dispersion_imag
_atom_type_scat_source
C C 0.0033 0.0016 'International Tables Vol C Tables 4.2.6.8 and 6.1.1.4'
H H 0.0000 0.0000 'International Tables Vol C Tables 4.2.6.8 and 6.1.1.4'
N N 0.0061 0.0033 'International Tables Vol C Tables 4.2.6.8 and 6.1.1.4'
O O 0.0106 0.0060 'International Tables Vol C Tables 4.2.6.8 and 6.1.1.4'
Cu Cu 0.3201 1.2651 'International Tables Vol C Tables 4.2.6.8 and 6.1.1.4'

loop_
_geom_angle_atom_site_label_1
_geom_angle_atom_site_label_2
_geom_angle_atom_site_label_3
_geom_angle
_geom_angle_site_symmetry_1
_geom_angle_site_symmetry_3
O2 Cu1 N2 174.52(7) 2_666 .
O2 Cu1 N1 81.39(7) 2_666 2_666
N2 Cu1 N1 93.33(7) . 2_666
O2 Cu1 N11 86.37(7) 2_666 .
N2 Cu1 N11 98.99(8) . .
N1 Cu1 N11 167.40(7) 2_666 .
O2 Cu1 O2W 89.00(6) 2_666 .
N2 Cu1 O2W 89.87(7) . .
N1 Cu1 O2W 93.45(7) 2_666 .
N11 Cu1 O2W 89.27(7) . .
O2 Cu1 O1W 91.71(6) 2_666 .
N2 Cu1 O1W 89.80(7) . .
N1 Cu1 O1W 90.78(7) 2_666 .
N11 Cu1 O1W 86.61(7) . .
O2W Cu1 O1W 175.77(5) . .
C2 N1 N2 105.03(18) . .
C2 N1 Cu1 110.79(15) . 2_666
N2 N1 Cu1 144.17(15) . 2_666
N3 N2 N1 108.86(17) . .
N3 N2 Cu1 128.62(15) . .
N1 N2 Cu1 122.50(14) . .
N2 N3 N4 109.33(18) . .
C2 N4 N3 104.66(19) . .
O1 C1 O2 125.8(2) . .
O1 C1 C2 120.8(2) . .
O2 C1 C2 113.38(19) . .
N4 C2 N1 112.1(2) . .
N4 C2 C1 130.3(2) . .
N1 C2 C1 117.5(2) . .
C1 O2 Cu1 116.90(14) . 2_666
C11 N11 C12 117.1(2) . .
C11 N11 Cu1 124.29(16) . .
C12 N11 Cu1 118.45(15) . .
N11 C11 C12 121.7(2) . 2_775
N11 C12 C11 121.2(2) . 2_775

loop_
_geom_bond_atom_site_label_1
_geom_bond_atom_site_label_2
_geom_bond_distance
_geom_bond_site_symmetry_2
Cu1 O2 1.9799(16) 2_666
Cu1 N2 1.9943(19) .
Cu1 N1 2.0254(19) 2_666
Cu1 N11 2.0323(19) .
Cu1 O2W 2.3865(17) .
Cu1 O1W 2.4213(17) .
N1 C2 1.327(3) .
N1 N2 1.336(3) .
N1 Cu1 2.0254(19) 2_666
N2 N3 1.326(3) .
N3 N4 1.338(3) .
N4 C2 1.326(3) .
C1 O1 1.236(3) .
C1 O2 1.271(3) .
C1 C2 1.494(3) .
O2 Cu1 1.9799(16) 2_666
N11 C11 1.337(3) .
N11 C12 1.343(3) .
C11 C12 1.384(3) 2_775
C12 C11 1.384(3) 2_775
